data_7062665
loop_
_publ_author_name
'Pohorenec, Ryan A.'
'Brennessel, William W.'
'Jones, William D.'

_publ_section_title
;
 Synthesis, characterization, and structure determination of
 bis-oxazolidine complexes of rhenium
;
_journal_issue 36
_journal_name_full 'New Journal of Chemistry'
_journal_page_first 16872
_journal_page_last 16878
_journal_paper_doi 10.1039/D3NJ02181E
_journal_volume 47
_journal_year 2023
_chemical_formula_moiety 'C19 H16 N3 O6 Re'
_chemical_formula_sum 'C19 H16 N3 O6 Re'
_chemical_formula_weight 568.55
_chemical_name_common jonrap12
_space_group_crystal_system triclinic
_space_group_IT_number 2
_space_group_name_Hall '-P 1'
_space_group_name_H-M_alt 'P -1'
_atom_sites_solution_hydrogens geom
_atom_sites_solution_primary dual
_atom_sites_solution_secondary difmap
_audit_creation_date 2022-12-15
_audit_creation_method
;
Olex2 1.5
(compiled 2022.04.07 svn.rca3783a0 for OlexSys, GUI svn.r6498)
;
_audit_update_record
;
2023-05-11 deposited with the CCDC.	2023-08-07 downloaded from the CCDC.
;
_cell_angle_alpha 81.8090(10)
_cell_angle_beta 81.8630(10)
_cell_angle_gamma 81.9800(10)
_cell_formula_units_Z 4
_cell_length_a 10.03030(10)
_cell_length_b 10.4951(2)
_cell_length_c 17.6513(2)
_cell_measurement_reflns_used 37583
_cell_measurement_temperature 100.00(10)
_cell_measurement_theta_max 79.9030
_cell_measurement_theta_min 4.2760
_cell_volume 1807.11(4)
_computing_cell_refinement 'CrysAlisPro 1.171.42.72a (Rigaku OD, 2022)'
_computing_data_collection 'CrysAlisPro 1.171.42.72a (Rigaku OD, 2022)'
_computing_data_reduction 'CrysAlisPro 1.171.42.72a (Rigaku OD, 2022)'
_computing_molecular_graphics 'Olex2 1.5 (Dolomanov et al., 2009)'
_computing_publication_material 'Olex2 1.5 (Dolomanov et al., 2009)'
_computing_structure_refinement 'SHELXL 2019/2 (Sheldrick, 2015b)'
_computing_structure_solution 'SHELXT 2018/2 (Sheldrick, 2015a)'
_diffrn_ambient_environment N~2~
_diffrn_ambient_temperature 100.00(10)
_diffrn_detector 'Hybrid Pixel Array Detector'
_diffrn_detector_area_resol_mean 10.0000
_diffrn_detector_type HyPix
_diffrn_measured_fraction_theta_full 0.997
_diffrn_measured_fraction_theta_max 0.981
_diffrn_measurement_details
;
List of Runs (angles in degrees, time in seconds):

  # Type    Start    End  Width  t~exp~   \w     \q     \k     \f   Frames
#--------------------------------------------------------------------------
  1  \w    -14.00  28.00   0.50    0.06    --  -47.28  19.00  60.00   84
  2  \w    -14.00  28.00   0.50    0.06    --  -47.28  19.00  30.00   84
  3  \w    -14.00  28.00   0.50    0.06    --  -47.28  19.00   0.00   84
  4  \w    -14.00  28.00   0.50    0.06    --  -47.28  19.00 -60.00   84
  5  \w    -14.00  28.00   0.50    0.06    --  -47.28  19.00-120.00   84
  6  \w    -14.00  28.00   0.50    0.06    --  -47.28  19.00-150.00   84
  7  \w    -14.00  28.00   0.50    0.06    --  -47.28  19.00 150.00   84
  8  \w     25.00 120.00   0.50    0.06    --   47.28  77.00 -30.00  190
  9  \w     25.00 120.00   0.50    0.06    --   47.28  77.00 -60.00  190
 10  \w     25.00 120.00   0.50    0.06    --   47.28  77.00-180.00  190
 11  \w     25.00 120.00   0.50    0.06    --   47.28  77.00-120.00  190
 12  \w     25.00 120.00   0.50    0.06    --   47.28  77.00  30.00  190
 13  \w     25.00 120.00   0.50    0.06    --   47.28  77.00 150.00  190
 14  \w     25.00 120.00   0.50    0.06    --   47.28  77.00  90.00  190
 15  \w     35.00 120.00   0.50    0.06    --   47.28  38.00 120.00  170
 16  \w     32.00 120.00   0.50    0.06    --   47.28  57.00  30.00  176
 17  \w     35.00 120.00   0.50    0.06    --   47.28  38.00 -30.00  170
 18  \w     35.00 120.00   0.50    0.06    --   47.28  38.00 -90.00  170
 19  \w     35.00 120.00   0.50    0.06    --   47.28  38.00-180.00  170
 20  \w    100.00 178.00   0.50    0.22    --  113.25  15.00 -60.00  156
 21  \w    101.00 178.00   0.50    0.22    --  113.25  45.00-150.00  154
 22  \w     97.00 178.00   0.50    0.22    --  113.25  61.00 -30.00  162
 23  \w     97.00 178.00   0.50    0.22    --  113.25  61.00  30.00  162
 24  \w    101.00 178.00   0.50    0.22    --  113.25  45.00  90.00  154
 25  \w    100.00 178.00   0.50    0.22    --  113.25  15.00 150.00  156
 26  \w    101.00 178.00   0.50    0.22    --  113.25  45.00  60.00  154
 27  \w    101.00 178.00   0.50    0.22    --  113.25  45.00   0.00  154
 28  \w    100.00 178.00   0.50    0.22    --  113.25  15.00-120.00  156
 29  \w    100.00 178.00   0.50    0.22    --  113.25  15.00-180.00  156
 30  \w     95.00 178.00   0.50    0.22    --  113.25 125.00 -90.00  166
 31  \w    101.00 178.00   0.50    0.22    --  113.25  89.00-116.00  154
 32  \w     42.00  76.00   0.50    0.22    --  113.25 -61.00-180.00   68
 33  \w     42.00  76.00   0.50    0.22    --  113.25 -61.00-150.00   68
 34  \w     42.00  76.00   0.50    0.22    --  113.25 -61.00 -90.00   68
 35  \w     42.00  76.00   0.50    0.22    --  113.25 -61.00 -30.00   68
 36  \w     42.00  76.00   0.50    0.22    --  113.25 -61.00  60.00   68
 37  \w     42.00  76.00   0.50    0.22    --  113.25 -61.00 120.00   68
 38  \w     34.00  93.00   0.50    0.06    --   47.28-125.00 150.00  118
 39  \w     44.00 111.00   0.50    0.22    --  113.25-125.00  60.00  134
 40  \w     44.00 111.00   0.50    0.22    --  113.25-125.00   0.00  134
 41  \w     42.00 106.00   0.50    0.22    --  113.25 -94.00  90.00  128
 42  \w     44.00 111.00   0.50    0.22    --  113.25-125.00 -60.00  134
 43  \w     45.00 110.00   0.50    0.22    --  113.25-119.00-137.63  130
 44  \w     42.00 106.00   0.50    0.22    --  113.25 -94.00-180.00  128
 45  \w     42.00 106.00   0.50    0.22    --  113.25 -94.00-120.00  128
 46  \w     42.00 106.00   0.50    0.22    --  113.25 -94.00 -60.00  128
 47  \w     42.00 106.00   0.50    0.22    --  113.25 -94.00-150.00  128
 48  \w     42.00 106.00   0.50    0.22    --  113.25 -94.00   0.00  128
 49  \w     42.00 106.00   0.50    0.22    --  113.25 -94.00  30.00  128
 50  \w     42.00 106.00   0.50    0.22    --  113.25 -94.00  60.00  128
 51  \w     42.00 106.00   0.50    0.22    --  113.25 -94.00 120.00  128
 52  \w     42.00 106.00   0.50    0.22    --  113.25 -89.00 128.00  128
 53  \w    -20.00  76.00   0.50    0.06    --   47.28 -89.00 128.00  192
 54  \w    -47.00 -20.00   0.50    0.22    --  -91.75  45.00  30.00   54
 55  \w    -75.00  25.00   0.50    0.06    --  -47.28  89.00-116.00  200
 56  \w    -80.00 -19.00   0.50    0.22    --  -91.75  89.00-116.00  122
 57  \w    -47.00 -20.00   0.50    0.22    --  -91.75  45.00  90.00   54
 58  \w   -163.00 -79.00   0.50    0.22    --  -91.75 -89.00 128.00  168
 59  \w   -163.00 -70.00   0.50    0.22    --  -91.75 -75.00 142.56  186
 60  \w   -163.00 -69.00   0.50    0.22    --  -91.75 -77.00 105.23  188
 61  \w   -163.00 -69.00   0.50    0.22    --  -91.75 -77.00  30.00  188
 62  \w   -163.00 -70.00   0.50    0.22    --  -91.75 -74.00 -40.75  186
 63  \w   -163.00 -71.00   0.50    0.22    --  -91.75 -71.00 -11.33  184
 64  \w   -163.00 -71.00   0.50    0.22    --  -91.75 -71.00  62.98  184
 65  \w   -163.00 -71.00   0.50    0.22    --  -91.75 -71.00 -63.27  184
 66  \w   -163.00 -74.00   0.50    0.22    --  -91.75 -63.00-104.17  178
 67  \w   -163.00 -69.00   0.50    0.22    --  -91.75 -76.00-167.99  188
 68  \w   -163.00 -70.00   0.50    0.22    --  -91.75 -75.00-132.21  186
;
_diffrn_measurement_device 'four-circle diffractometer'
_diffrn_measurement_device_type 'XtaLAB Synergy, Dualflex, HyPix'
_diffrn_measurement_method '\w scans'
_diffrn_orient_matrix_type 'CrysAlisPro convention (1999,Acta A55,543-557)'
_diffrn_orient_matrix_UB_11 0.0075460000
_diffrn_orient_matrix_UB_12 0.0383126000
_diffrn_orient_matrix_UB_13 0.0802170000
_diffrn_orient_matrix_UB_21 -0.1537324000
_diffrn_orient_matrix_UB_22 0.0447522000
_diffrn_orient_matrix_UB_23 0.0085393000
_diffrn_orient_matrix_UB_31 -0.0272797000
_diffrn_orient_matrix_UB_32 -0.1373103000
_diffrn_orient_matrix_UB_33 0.0372719000
_diffrn_radiation_monochromator mirror
_diffrn_radiation_probe x-ray
_diffrn_radiation_type 'Cu K\a'
_diffrn_radiation_wavelength 1.54184
_diffrn_reflns_av_R_equivalents 0.0466
_diffrn_reflns_av_unetI/netI 0.0236
_diffrn_reflns_Laue_measured_fraction_full 0.997
_diffrn_reflns_Laue_measured_fraction_max 0.981
_diffrn_reflns_limit_h_max 12
_diffrn_reflns_limit_h_min -12
_diffrn_reflns_limit_k_max 12
_diffrn_reflns_limit_k_min -13
_diffrn_reflns_limit_l_max 22
_diffrn_reflns_limit_l_min -22
_diffrn_reflns_number 61205
_diffrn_reflns_point_group_measured_fraction_full 0.997
_diffrn_reflns_point_group_measured_fraction_max 0.981
_diffrn_reflns_theta_full 74.504
_diffrn_reflns_theta_max 80.228
_diffrn_reflns_theta_min 4.288
_diffrn_source 'micro-focus sealed X-ray tube'
_diffrn_source_type 'PhotonJet (Cu) X-ray Source'
_exptl_absorpt_coefficient_mu 13.560
_exptl_absorpt_correction_T_max 1.00000
_exptl_absorpt_correction_T_min 0.79636
_exptl_absorpt_correction_type multi-scan
_exptl_absorpt_process_details
;
CrysAlisPro 1.171.42.72a (Rigaku Oxford Diffraction, 2022)
Empirical absorption correction using spherical harmonics,
implemented in SCALE3 ABSPACK scaling algorithm.
;
_exptl_crystal_colour colourless
_exptl_crystal_colour_primary colourless
_exptl_crystal_density_diffrn 2.090
_exptl_crystal_description block
_exptl_crystal_F_000 1096
_exptl_crystal_recrystallization_method 'Re-crystallisation from solvent: THF/hexane'
_exptl_crystal_size_max 0.105
_exptl_crystal_size_mid 0.053
_exptl_crystal_size_min 0.023
_refine_diff_density_max 0.913
_refine_diff_density_min -1.316
_refine_diff_density_rms 0.144
_refine_ls_extinction_method none
_refine_ls_goodness_of_fit_ref 1.134
_refine_ls_hydrogen_treatment constr
_refine_ls_matrix_type full
_refine_ls_number_parameters 578
_refine_ls_number_reflns 7771
_refine_ls_number_restraints 57
_refine_ls_restrained_S_all 1.133
_refine_ls_R_factor_all 0.0273
_refine_ls_R_factor_gt 0.0259
_refine_ls_shift/su_max 0.003
_refine_ls_shift/su_mean 0.000
_refine_ls_structure_factor_coef Fsqd
_refine_ls_weighting_details 'w=1/[\s^2^(Fo^2^)+(0.0297P)^2^+5.6070P] where P=(Fo^2^+2Fc^2^)/3'
_refine_ls_weighting_scheme calc
_refine_ls_wR_factor_gt 0.0670
_refine_ls_wR_factor_ref 0.0678
_reflns_Friedel_coverage 0.000
_reflns_number_gt 7396
_reflns_number_total 7771
_reflns_threshold_expression 'I > 2\s(I)'
_cod_data_source_file d3nj02181e2.cif
_cod_data_source_block 10b
_cod_depositor_comments 'Adding full bibliography for 7062663--7062665.cif.'
_cod_database_code 7062665
_shelx_shelxl_version_number 2019/2
_shelx_space_group_comment
;
The symmetry employed for this shelxl refinement is uniquely defined
by the following loop, which should always be used as a source of
symmetry information in preference to the above space-group names.
They are only intended as comments.
;
_shelx_estimated_absorpt_t_max 0.746
_shelx_estimated_absorpt_t_min 0.330
_olex2_refinement_description
;
1. Fixed Uiso
 At 1.2 times of:
  All C(H) groups, All C(H,H) groups
2. Restrained distances
 Re2-O7 \\sim Re2-O7A
 with sigma of 0.02
 O7-C20 \\sim O7A-C20A
 with sigma of 0.02
 O9-C21 \\sim O9A-C21
 with sigma of 0.04
 O8-C22 \\sim O8A-C22A
 with sigma of 0.02
 O7-C21 \\sim O7A-C21
 with sigma of 0.04
 O9-C24 \\sim O9A-C24A
 with sigma of 0.02
 O8-C23 \\sim O8A-C23
 with sigma of 0.02
 O9-C25 \\sim O9A-C25
 with sigma of 0.02
 Re2-C20 \\sim Re2-C20A
 with sigma of 0.04
 C20-C21 \\sim C20A-C21
 with sigma of 0.02
 O8-C21 \\sim O8A-C21
 with sigma of 0.04
 C21-C22 \\sim C21-C22A
 with sigma of 0.02
 C22-C23 \\sim C22A-C23
 with sigma of 0.04
 C21-C24 \\sim C21-C24A
 with sigma of 0.02
 C24-C25 \\sim C24A-C25
 with sigma of 0.04
3. Uiso/Uaniso restraints and constraints
All non-hydrogen atoms have similar U: within 1A with sigma of 0.003 and sigma
for terminal atoms of 0.006 within 1A
Uanis(C20A) \\sim Ueq: with sigma of 0.005 and sigma for terminal atoms of 0.01
4. Others
 Sof(H23A)=Sof(H25A)=Sof(O9A)=Sof(C24A)=Sof(H24C)=Sof(H24D)=Sof(C22A)=
 Sof(H22C)=Sof(H22D)=Sof(O8A)=Sof(C20A)=Sof(H20C)=Sof(H20D)=Sof(O7A)=1-FVAR(1)
 Sof(O7)=Sof(O8)=Sof(O9)=Sof(C20)=Sof(H20A)=Sof(H20B)=Sof(C22)=Sof(H22A)=
 Sof(H22B)=Sof(H23)=Sof(C24)=Sof(H24A)=Sof(H24B)=Sof(H25)=FVAR(1)
5.a Ternary CH refined with riding coordinates:
 C23(H23), C23(H23A), C25(H25), C25(H25A), C6(H6), C4(H4)
5.b Secondary CH2 refined with riding coordinates:
 C20(H20A,H20B), C22(H22A,H22B), C24(H24A,H24B), C5(H5A,H5B), C1(H1A,H1B),
 C3(H3A,H3B), C24A(H24C,H24D), C22A(H22C,H22D), C20A(H20C,H20D)
5.c Aromatic/amide H refined with riding coordinates:
 C27(H27), C28(H28), C29(H29), C30(H30), C32(H32), C33(H33), C34(H34),
 C35(H35), C9(H9), C14(H14), C11(H11), C8(H8), C10(H10), C13(H13), C15(H15),
 C16(H16)
;
_olex2_submission_original_sample_id jonrap12
_olex2_submission_special_instructions 'No special instructions were received'
_oxdiff_exptl_absorpt_empirical_details
;
Empirical correction (ABSPACK) includes:
- Absorption correction using spherical harmonics
- Frame scaling
;
_oxdiff_exptl_absorpt_empirical_full_max 1.192
_oxdiff_exptl_absorpt_empirical_full_min 0.792

loop_
_space_group_symop_operation_xyz
'x, y, z'
'-x, -y, -z'

loop_
_atom_site_label
_atom_site_type_symbol
_atom_site_fract_x
_atom_site_fract_y
_atom_site_fract_z
_atom_site_U_iso_or_equiv
_atom_site_adp_type
_atom_site_occupancy
_atom_site_site_symmetry_order
_atom_site_calc_flag
_atom_site_refinement_flags_posn
_atom_site_refinement_flags_adp
_atom_site_refinement_flags_occupancy
_atom_site_disorder_assembly
_atom_site_disorder_group
Re1 Re 0.80282(2) 0.32712(2) 0.54303(2) 0.01094(5) Uani 1 1 d . . . . .
Re2 Re 0.87522(2) 0.25924(2) 0.06634(2) 0.01338(5) Uani 1 1 d D . . . .
O7 O 0.9672(5) 0.3848(4) 0.1180(2) 0.0181(10) Uani 0.820(6) 1 d D U P A 1
O8 O 0.5922(11) 0.4627(10) 0.2229(6) 0.017(2) Uani 0.820(6) 1 d D U P A 1
O9 O 0.7684(4) 0.1281(4) 0.2760(2) 0.0182(11) Uani 0.820(6) 1 d D U P A 1
O10 O 1.0739(3) 0.2686(3) -0.08230(18) 0.0276(7) Uani 1 1 d . . . . .
O11 O 0.7093(3) 0.1006(3) -0.01063(17) 0.0234(6) Uani 1 1 d . . . . .
O12 O 1.0327(3) -0.0014(3) 0.12121(19) 0.0307(7) Uani 1 1 d . . . . .
N4 N 0.7321(3) 0.2897(3) 0.17470(18) 0.0128(6) Uani 1 1 d . . . . .
N5 N 0.7545(3) 0.4423(3) 0.03288(19) 0.0156(6) Uani 1 1 d . . . . .
N6 N 0.5045(3) 0.1190(3) 0.1602(2) 0.0189(7) Uani 1 1 d . . . . .
C20 C 0.9567(4) 0.3482(5) 0.1968(3) 0.0169(10) Uani 0.820(6) 1 d D U P A 1
H20A H 0.996390 0.410694 0.221420 0.020 Uiso 0.820(6) 1 calc R U P A 1
H20B H 1.008478 0.261582 0.207743 0.020 Uiso 0.820(6) 1 calc R U P A 1
C21 C 0.8072(4) 0.3438(4) 0.2311(2) 0.0154(7) Uani 1 1 d D . . . .
C22 C 0.7287(5) 0.4766(5) 0.2391(3) 0.0156(10) Uani 0.820(6) 1 d D U P A 1
H22A H 0.726164 0.499252 0.291906 0.019 Uiso 0.820(6) 1 calc R U P A 1
H22B H 0.769480 0.544189 0.201613 0.019 Uiso 0.820(6) 1 calc R U P A 1
C23 C 0.6175(4) 0.3932(3) 0.1576(2) 0.0137(7) Uani 1 1 d D . . . .
H23 H 0.535412 0.350771 0.154680 0.016 Uiso 0.820(6) 1 calc R U P A 1
H23A H 0.533482 0.352561 0.156495 0.016 Uiso 0.180(6) 1 calc R U P A 2
C24 C 0.7952(6) 0.2427(5) 0.3029(3) 0.0203(11) Uani 0.820(6) 1 d D U P A 1
H24A H 0.880619 0.226616 0.326681 0.024 Uiso 0.820(6) 1 calc R U P A 1
H24B H 0.720179 0.272589 0.341565 0.024 Uiso 0.820(6) 1 calc R U P A 1
C25 C 0.6714(4) 0.1786(4) 0.2275(2) 0.0167(7) Uani 1 1 d D . . . .
H25 H 0.590466 0.217691 0.260068 0.020 Uiso 0.820(6) 1 calc R U P A 1
H25A H 0.599881 0.210974 0.268110 0.020 Uiso 0.180(6) 1 calc R U P A 2
C26 C 0.6477(4) 0.4802(3) 0.0829(2) 0.0139(7) Uani 1 1 d . . . . .
C27 C 0.5601(4) 0.5921(4) 0.0663(2) 0.0164(7) Uani 1 1 d . . . . .
H27 H 0.483774 0.615662 0.102109 0.020 Uiso 1 1 calc R U . . .
C28 C 0.5856(4) 0.6685(4) -0.0033(2) 0.0186(7) Uani 1 1 d . . . . .
H28 H 0.526288 0.744891 -0.016314 0.022 Uiso 1 1 calc R U . . .
C29 C 0.6992(4) 0.6326(4) -0.0542(2) 0.0214(8) Uani 1 1 d . . . . .
H29 H 0.720077 0.685053 -0.101778 0.026 Uiso 1 1 calc R U . . .
C30 C 0.7811(4) 0.5190(4) -0.0342(2) 0.0206(8) Uani 1 1 d . . . . .
H30 H 0.858618 0.494008 -0.068918 0.025 Uiso 1 1 calc R U . . .
C31 C 0.6244(4) 0.0790(4) 0.1875(2) 0.0150(7) Uani 1 1 d . . . . .
C32 C 0.6939(4) -0.0434(4) 0.1833(2) 0.0195(8) Uani 1 1 d . . . . .
H32 H 0.778241 -0.067056 0.203280 0.023 Uiso 1 1 calc R U . . .
C33 C 0.6377(4) -0.1310(4) 0.1492(2) 0.0208(8) Uani 1 1 d . . . . .
H33 H 0.682248 -0.216460 0.146175 0.025 Uiso 1 1 calc R U . . .
C34 C 0.5155(4) -0.0918(4) 0.1197(2) 0.0193(8) Uani 1 1 d . . . . .
H34 H 0.475109 -0.149464 0.095521 0.023 Uiso 1 1 calc R U . . .
C35 C 0.4536(4) 0.0336(4) 0.1262(2) 0.0188(8) Uani 1 1 d . . . . .
H35 H 0.370412 0.060294 0.105400 0.023 Uiso 1 1 calc R U . . .
C36 C 1.0004(4) 0.2643(4) -0.0267(2) 0.0203(8) Uani 1 1 d . . . . .
C37 C 0.7704(4) 0.1601(4) 0.0186(2) 0.0176(7) Uani 1 1 d . . . . .
C38 C 0.9748(4) 0.0976(4) 0.1023(2) 0.0202(8) Uani 1 1 d . . . . .
O4 O 0.8999(3) 0.4440(3) 0.37919(15) 0.0181(5) Uani 1 1 d . . . . .
O6 O 0.8532(3) 0.0609(3) 0.48449(18) 0.0228(6) Uani 1 1 d . . . . .
O5 O 0.5303(3) 0.3596(3) 0.47724(17) 0.0233(6) Uani 1 1 d . . . . .
O1 O 0.9894(2) 0.2978(3) 0.58897(15) 0.0151(5) Uani 1 1 d . . . . .
O2 O 0.6956(3) 0.3441(3) 0.78677(15) 0.0175(5) Uani 1 1 d . . . . .
O3 O 0.7590(3) 0.0431(2) 0.67755(16) 0.0175(5) Uani 1 1 d . . . . .
N1 N 0.7367(3) 0.2647(3) 0.66746(17) 0.0115(6) Uani 1 1 d . . . . .
N2 N 0.7723(3) 0.5075(3) 0.59637(17) 0.0121(6) Uani 1 1 d . . . . .
N3 N 0.4441(3) 0.2495(3) 0.65488(19) 0.0162(6) Uani 1 1 d . . . . .
C12 C 0.5393(4) 0.1467(4) 0.6480(2) 0.0144(7) Uani 1 1 d . . . . .
C9 C 0.7507(4) 0.7218(4) 0.6762(2) 0.0194(8) Uani 1 1 d . . . . .
H9 H 0.743500 0.794874 0.703283 0.023 Uiso 1 1 calc R U . . .
C7 C 0.7213(4) 0.5002(4) 0.6717(2) 0.0139(7) Uani 1 1 d . . . . .
C14 C 0.4023(4) 0.0393(4) 0.5839(2) 0.0190(8) Uani 1 1 d . . . . .
H14 H 0.386967 -0.032839 0.560731 0.023 Uiso 1 1 calc R U . . .
C11 C 0.8122(4) 0.6207(4) 0.5608(2) 0.0161(7) Uani 1 1 d . . . . .
H11 H 0.849131 0.626163 0.507971 0.019 Uiso 1 1 calc R U . . .
C17 C 0.8677(4) 0.4003(3) 0.4417(2) 0.0141(7) Uani 1 1 d . . . . .
C8 C 0.7109(4) 0.6054(4) 0.7135(2) 0.0160(7) Uani 1 1 d . . . . .
H8 H 0.676868 0.597216 0.766769 0.019 Uiso 1 1 calc R U . . .
C19 C 0.8347(4) 0.1598(4) 0.5072(2) 0.0168(7) Uani 1 1 d . . . . .
C10 C 0.8013(4) 0.7299(4) 0.5987(2) 0.0166(7) Uani 1 1 d . . . . .
H10 H 0.828174 0.808998 0.571731 0.020 Uiso 1 1 calc R U . . .
C5 C 0.8843(4) 0.0733(4) 0.6972(2) 0.0163(7) Uani 1 1 d . . . . .
H5A H 0.959034 0.056764 0.655391 0.020 Uiso 1 1 calc R U . . .
H5B H 0.907838 0.019515 0.745373 0.020 Uiso 1 1 calc R U . . .
C6 C 0.6599(3) 0.1486(3) 0.6899(2) 0.0130(7) Uani 1 1 d . . . . .
H6 H 0.627797 0.143135 0.746448 0.016 Uiso 1 1 calc R U . . .
C13 C 0.5242(4) 0.0412(4) 0.6124(2) 0.0169(7) Uani 1 1 d . . . . .
H13 H 0.595427 -0.028152 0.607518 0.020 Uiso 1 1 calc R U . . .
C1 C 0.9775(4) 0.2914(4) 0.6684(2) 0.0134(7) Uani 1 1 d . . . . .
H1A H 0.962411 0.380413 0.682931 0.016 Uiso 1 1 calc R U . . .
H1B H 1.063364 0.247950 0.686634 0.016 Uiso 1 1 calc R U . . .
C15 C 0.3035(4) 0.1451(4) 0.5901(2) 0.0191(8) Uani 1 1 d . . . . .
H15 H 0.218987 0.146852 0.571283 0.023 Uiso 1 1 calc R U . . .
C2 C 0.8613(4) 0.2177(3) 0.7080(2) 0.0127(7) Uani 1 1 d . . . . .
C18 C 0.6292(4) 0.3498(3) 0.5049(2) 0.0165(7) Uani 1 1 d . . . . .
C3 C 0.8149(4) 0.2491(4) 0.7907(2) 0.0178(7) Uani 1 1 d . . . . .
H3A H 0.792482 0.169899 0.825171 0.021 Uiso 1 1 calc R U . . .
H3B H 0.887312 0.284779 0.810767 0.021 Uiso 1 1 calc R U . . .
C4 C 0.6696(4) 0.3751(3) 0.7082(2) 0.0136(7) Uani 1 1 d . . . . .
H4 H 0.569603 0.383117 0.706376 0.016 Uiso 1 1 calc R U . . .
C16 C 0.3303(4) 0.2478(4) 0.6241(2) 0.0178(7) Uani 1 1 d . . . . .
H16 H 0.263876 0.321582 0.625722 0.021 Uiso 1 1 calc R U . . .
O9A O 0.791(2) 0.1229(19) 0.2582(15) 0.019(2) Uani 0.180(6) 1 d D U P A 2
C24A C 0.853(3) 0.2238(17) 0.2829(14) 0.020(2) Uani 0.180(6) 1 d D U P A 2
H24C H 0.953167 0.204774 0.276308 0.024 Uiso 0.180(6) 1 calc R U P A 2
H24D H 0.821062 0.233562 0.337736 0.024 Uiso 0.180(6) 1 calc R U P A 2
C22A C 0.6888(19) 0.434(2) 0.2706(12) 0.0168(19) Uani 0.180(6) 1 d D U P A 2
H22C H 0.643299 0.384916 0.317067 0.020 Uiso 0.180(6) 1 calc R U P A 2
H22D H 0.723723 0.508133 0.286422 0.020 Uiso 0.180(6) 1 calc R U P A 2
O8A O 0.594(5) 0.478(6) 0.215(3) 0.017(3) Uani 0.180(6) 1 d D U P A 2
C20A C 0.9098(19) 0.4253(19) 0.1819(10) 0.0161(19) Uani 0.180(6) 1 d D U P A 2
H20C H 0.861691 0.503110 0.154307 0.019 Uiso 0.180(6) 1 calc R U P A 2
H20D H 0.968094 0.454323 0.215284 0.019 Uiso 0.180(6) 1 calc R U P A 2
O7A O 0.989(2) 0.351(2) 0.1292(12) 0.017(2) Uani 0.180(6) 1 d D U P A 2

loop_
_atom_site_aniso_label
_atom_site_aniso_U_11
_atom_site_aniso_U_22
_atom_site_aniso_U_33
_atom_site_aniso_U_23
_atom_site_aniso_U_13
_atom_site_aniso_U_12
Re1 0.01108(8) 0.00918(8) 0.01271(8) -0.00209(6) -0.00101(6) -0.00149(6)
Re2 0.01299(8) 0.01210(9) 0.01459(9) -0.00324(6) -0.00042(6) 0.00035(6)
O7 0.0195(19) 0.017(2) 0.0197(19) -0.0049(17) -0.0007(14) -0.0062(16)
O8 0.0229(15) 0.017(4) 0.011(3) -0.005(3) -0.0030(19) 0.005(2)
O9 0.035(2) 0.0132(14) 0.008(3) 0.0000(14) -0.0087(19) -0.0055(14)
O10 0.0238(15) 0.0316(17) 0.0239(15) -0.0056(13) 0.0069(12) 0.0010(12)
O11 0.0233(14) 0.0278(15) 0.0226(14) -0.0095(12) -0.0048(12) -0.0074(12)
O12 0.0353(17) 0.0237(16) 0.0301(17) -0.0051(13) -0.0099(14) 0.0143(13)
N4 0.0119(13) 0.0110(14) 0.0152(15) -0.0022(12) -0.0013(11) -0.0003(11)
N5 0.0137(14) 0.0101(14) 0.0220(16) -0.0011(12) -0.0001(12) -0.0015(11)
N6 0.0211(16) 0.0131(15) 0.0226(17) -0.0029(13) -0.0024(13) -0.0022(12)
C20 0.015(2) 0.020(2) 0.019(2) -0.0087(18) -0.0062(16) -0.0043(17)
C21 0.0189(17) 0.0146(17) 0.0138(17) -0.0057(14) -0.0013(14) -0.0027(14)
C22 0.017(2) 0.016(2) 0.015(2) -0.0016(18) -0.0063(18) -0.0032(17)
C23 0.0149(16) 0.0125(16) 0.0122(16) -0.0035(13) 0.0011(13) 0.0029(13)
C24 0.026(3) 0.018(2) 0.019(3) -0.0057(19) -0.006(2) -0.002(2)
C25 0.0221(18) 0.0132(17) 0.0159(17) -0.0033(14) -0.0037(14) -0.0036(14)
C26 0.0138(16) 0.0130(16) 0.0167(17) -0.0064(14) -0.0030(13) -0.0027(13)
C27 0.0168(17) 0.0159(18) 0.0167(18) -0.0049(14) -0.0022(14) 0.0002(14)
C28 0.0225(19) 0.0149(18) 0.0192(19) -0.0032(15) -0.0045(15) -0.0022(14)
C29 0.026(2) 0.0146(18) 0.022(2) 0.0012(15) 0.0007(16) -0.0046(15)
C30 0.0208(19) 0.0180(19) 0.0196(19) 0.0005(15) 0.0058(15) -0.0013(15)
C31 0.0194(17) 0.0130(17) 0.0137(17) -0.0017(13) -0.0012(14) -0.0060(14)
C32 0.0190(18) 0.0139(18) 0.025(2) -0.0012(15) -0.0036(15) -0.0017(14)
C33 0.0236(19) 0.0132(18) 0.026(2) -0.0058(15) -0.0001(16) -0.0023(15)
C34 0.0213(19) 0.0183(19) 0.0195(19) -0.0059(15) 0.0000(15) -0.0055(15)
C35 0.0183(18) 0.0148(18) 0.024(2) -0.0006(15) -0.0051(15) -0.0047(14)
C36 0.0176(18) 0.0192(19) 0.025(2) -0.0071(16) -0.0026(16) -0.0005(15)
C37 0.0192(18) 0.0164(18) 0.0146(17) -0.0020(14) 0.0021(14) 0.0027(14)
C38 0.0206(18) 0.022(2) 0.0167(18) -0.0039(15) -0.0008(15) 0.0010(16)
O4 0.0246(14) 0.0187(13) 0.0124(13) -0.0013(10) -0.0015(10) -0.0092(11)
O6 0.0267(15) 0.0132(13) 0.0299(16) -0.0097(12) -0.0039(12) -0.0003(11)
O5 0.0165(13) 0.0272(15) 0.0271(15) -0.0030(12) -0.0074(11) -0.0015(11)
O1 0.0118(11) 0.0193(13) 0.0149(12) -0.0032(10) -0.0029(10) -0.0018(10)
O2 0.0216(13) 0.0155(13) 0.0132(12) -0.0010(10) -0.0004(10) 0.0022(10)
O3 0.0149(12) 0.0099(12) 0.0276(15) -0.0026(10) -0.0045(11) 0.0007(10)
N1 0.0134(14) 0.0102(14) 0.0097(13) 0.0009(11) 0.0020(11) -0.0031(11)
N2 0.0156(14) 0.0072(13) 0.0140(14) -0.0034(11) -0.0027(11) 0.0005(11)
N3 0.0123(14) 0.0127(15) 0.0230(16) -0.0014(12) -0.0003(12) -0.0028(11)
C12 0.0136(16) 0.0139(17) 0.0151(17) -0.0001(14) -0.0008(13) -0.0028(13)
C9 0.0197(18) 0.0114(17) 0.027(2) -0.0040(15) -0.0047(15) 0.0017(14)
C7 0.0128(16) 0.0142(17) 0.0166(17) -0.0078(14) -0.0024(13) -0.0014(13)
C14 0.0176(18) 0.0166(18) 0.025(2) -0.0051(15) -0.0016(15) -0.0067(14)
C11 0.0182(17) 0.0139(17) 0.0165(18) -0.0002(14) -0.0051(14) -0.0020(14)
C17 0.0136(16) 0.0087(16) 0.0222(19) -0.0047(14) -0.0061(14) -0.0020(12)
C8 0.0169(17) 0.0141(17) 0.0184(18) -0.0079(14) -0.0011(14) -0.0016(14)
C19 0.0125(16) 0.0177(18) 0.0189(18) 0.0006(15) -0.0021(14) -0.0003(13)
C10 0.0173(17) 0.0109(17) 0.0221(19) -0.0010(14) -0.0030(14) -0.0042(13)
C5 0.0156(17) 0.0123(17) 0.0215(19) -0.0030(14) -0.0033(14) -0.0012(13)
C6 0.0116(16) 0.0093(16) 0.0179(17) -0.0010(13) -0.0003(13) -0.0030(13)
C13 0.0171(17) 0.0153(17) 0.0184(18) -0.0050(14) -0.0005(14) -0.0012(14)
C1 0.0134(16) 0.0168(17) 0.0106(16) -0.0020(13) -0.0024(13) -0.0023(13)
C15 0.0140(17) 0.0218(19) 0.0216(19) -0.0009(15) -0.0014(14) -0.0060(14)
C2 0.0143(16) 0.0108(16) 0.0123(16) 0.0009(13) -0.0031(13) 0.0003(13)
C18 0.0191(18) 0.0107(16) 0.0184(18) -0.0012(14) 0.0025(15) -0.0033(14)
C3 0.0158(17) 0.0179(18) 0.0181(18) -0.0017(15) 0.0003(14) 0.0006(14)
C4 0.0162(16) 0.0124(17) 0.0116(16) -0.0030(13) -0.0005(13) -0.0001(13)
C16 0.0146(17) 0.0160(18) 0.0221(19) -0.0015(15) -0.0024(14) -0.0002(14)
O9A 0.037(4) 0.014(3) 0.008(4) 0.000(3) -0.008(4) -0.006(3)
C24A 0.026(4) 0.017(4) 0.017(4) -0.006(3) -0.007(4) -0.001(4)
C22A 0.019(4) 0.016(4) 0.017(4) -0.002(3) -0.004(3) -0.002(3)
O8A 0.022(3) 0.017(5) 0.012(4) -0.005(4) -0.002(3) 0.003(3)
C20A 0.016(3) 0.019(3) 0.017(3) -0.009(3) -0.005(3) -0.004(3)
O7A 0.019(3) 0.016(4) 0.020(3) -0.005(3) -0.002(3) -0.008(3)

loop_
_atom_type_symbol
_atom_type_description
_atom_type_scat_dispersion_real
_atom_type_scat_dispersion_imag
_atom_type_scat_source
C C 0.0181 0.0091 'International Tables Vol C Tables 4.2.6.8 and 6.1.1.4'
H H 0.0000 0.0000 'International Tables Vol C Tables 4.2.6.8 and 6.1.1.4'
N N 0.0311 0.0180 'International Tables Vol C Tables 4.2.6.8 and 6.1.1.4'
O O 0.0492 0.0322 'International Tables Vol C Tables 4.2.6.8 and 6.1.1.4'
Re Re -5.2083 5.8923 'International Tables Vol C Tables 4.2.6.8 and 6.1.1.4'

loop_
_geom_angle_atom_site_label_1
_geom_angle_atom_site_label_2
_geom_angle_atom_site_label_3
_geom_angle
_geom_angle_site_symmetry_1
_geom_angle_site_symmetry_3
_geom_angle_publ_flag
O1 Re1 N1 78.60(10) . . ?
O1 Re1 N2 83.71(10) . . ?
N2 Re1 N1 75.80(11) . . ?
C17 Re1 O1 97.53(13) . . ?
C17 Re1 N1 172.02(13) . . ?
C17 Re1 N2 96.93(13) . . ?
C17 Re1 C19 88.38(15) . . ?
C17 Re1 C18 84.83(15) . . ?
C19 Re1 O1 92.13(13) . . ?
C19 Re1 N1 98.68(14) . . ?
C19 Re1 N2 173.63(14) . . ?
C19 Re1 C18 87.54(15) . . ?
C18 Re1 O1 177.61(13) . . ?
C18 Re1 N1 99.11(13) . . ?
C18 Re1 N2 96.41(13) . . ?
O7 Re2 N4 76.67(14) . . ?
O7 Re2 N5 79.76(15) . . ?
N5 Re2 N4 77.38(12) . . ?
C36 Re2 O7 95.53(17) . . ?
C36 Re2 N4 170.15(14) . . ?
C36 Re2 N5 95.47(15) . . ?
C36 Re2 C37 87.65(16) . . ?
C36 Re2 O7A 96.4(6) . . ?
C37 Re2 O7 172.63(16) . . ?
C37 Re2 N4 99.42(13) . . ?
C37 Re2 N5 93.34(14) . . ?
C37 Re2 O7A 173.6(7) . . ?
C38 Re2 O7 99.53(17) . . ?
C38 Re2 N4 98.93(14) . . ?
C38 Re2 N5 176.31(14) . . ?
C38 Re2 C36 88.19(17) . . ?
C38 Re2 C37 87.20(17) . . ?
C38 Re2 O7A 87.9(7) . . ?
O7A Re2 N4 77.2(6) . . ?
O7A Re2 N5 91.3(6) . . ?
C20 O7 Re2 109.8(3) . . ?
C23 O8 C22 103.6(7) . . ?
C25 O9 C24 101.2(4) . . ?
C21 N4 Re2 108.9(2) . . ?
C23 N4 Re2 110.5(2) . . ?
C23 N4 C21 104.8(3) . . ?
C23 N4 C25 107.4(3) . . ?
C25 N4 Re2 122.7(2) . . ?
C25 N4 C21 100.8(3) . . ?
C26 N5 Re2 117.1(3) . . ?
C26 N5 C30 118.7(3) . . ?
C30 N5 Re2 124.1(3) . . ?
C35 N6 C31 116.7(3) . . ?
O7 C20 H20A 109.5 . . ?
O7 C20 H20B 109.5 . . ?
O7 C20 C21 110.7(4) . . ?
H20A C20 H20B 108.1 . . ?
C21 C20 H20A 109.5 . . ?
C21 C20 H20B 109.5 . . ?
N4 C21 C22A 100.5(7) . . ?
C20 C21 N4 109.3(3) . . ?
C22 C21 N4 103.3(3) . . ?
C22 C21 C20 113.7(4) . . ?
C22 C21 C24 116.0(4) . . ?
C24 C21 N4 102.7(3) . . ?
C24 C21 C20 110.8(4) . . ?
C24A C21 N4 102.6(8) . . ?
C24A C21 C22A 113.5(14) . . ?
C24A C21 C20A 121.0(13) . . ?
C20A C21 N4 106.6(7) . . ?
C20A C21 C22A 110.0(12) . . ?
O8 C22 C21 103.8(4) . . ?
O8 C22 H22A 111.0 . . ?
O8 C22 H22B 111.0 . . ?
C21 C22 H22A 111.0 . . ?
C21 C22 H22B 111.0 . . ?
H22A C22 H22B 109.0 . . ?
O8 C23 N4 105.0(3) . . ?
O8 C23 H23 108.6 . . ?
O8 C23 C26 112.5(6) . . ?
N4 C23 H23 108.6 . . ?
N4 C23 H23A 109.7 . . ?
N4 C23 C26 113.3(3) . . ?
C26 C23 H23 108.6 . . ?
C26 C23 H23A 109.7 . . ?
O8A C23 N4 110.0(10) . . ?
O8A C23 H23A 109.7 . . ?
O8A C23 C26 104(3) . . ?
O9 C24 C21 105.4(4) . . ?
O9 C24 H24A 110.7 . . ?
O9 C24 H24B 110.7 . . ?
C21 C24 H24A 110.7 . . ?
C21 C24 H24B 110.7 . . ?
H24A C24 H24B 108.8 . . ?
O9 C25 N4 105.1(3) . . ?
O9 C25 H25 107.2 . . ?
O9 C25 C31 113.9(3) . . ?
N4 C25 H25 107.2 . . ?
N4 C25 H25A 111.8 . . ?
C31 C25 N4 115.7(3) . . ?
C31 C25 H25 107.2 . . ?
C31 C25 H25A 111.8 . . ?
O9A C25 N4 96.7(11) . . ?
O9A C25 H25A 111.8 . . ?
O9A C25 C31 108.0(9) . . ?
N5 C26 C23 118.5(3) . . ?
N5 C26 C27 122.1(4) . . ?
C27 C26 C23 119.2(3) . . ?
C26 C27 H27 120.6 . . ?
C28 C27 C26 118.9(4) . . ?
C28 C27 H27 120.6 . . ?
C27 C28 H28 120.4 . . ?
C27 C28 C29 119.3(4) . . ?
C29 C28 H28 120.4 . . ?
C28 C29 H29 120.7 . . ?
C30 C29 C28 118.7(4) . . ?
C30 C29 H29 120.7 . . ?
N5 C30 C29 122.2(4) . . ?
N5 C30 H30 118.9 . . ?
C29 C30 H30 118.9 . . ?
N6 C31 C25 113.2(3) . . ?
N6 C31 C32 123.8(3) . . ?
C32 C31 C25 122.9(3) . . ?
C31 C32 H32 120.8 . . ?
C31 C32 C33 118.5(4) . . ?
C33 C32 H32 120.8 . . ?
C32 C33 H33 120.5 . . ?
C32 C33 C34 119.0(4) . . ?
C34 C33 H33 120.5 . . ?
C33 C34 H34 120.8 . . ?
C33 C34 C35 118.4(4) . . ?
C35 C34 H34 120.8 . . ?
N6 C35 C34 123.8(4) . . ?
N6 C35 H35 118.1 . . ?
C34 C35 H35 118.1 . . ?
O10 C36 Re2 179.2(4) . . ?
O11 C37 Re2 179.1(3) . . ?
O12 C38 Re2 177.1(4) . . ?
C1 O1 Re1 114.5(2) . . ?
C4 O2 C3 109.1(3) . . ?
C6 O3 C5 107.9(3) . . ?
C6 N1 Re1 119.7(2) . . ?
C6 N1 C2 100.0(3) . . ?
C2 N1 Re1 108.9(2) . . ?
C4 N1 Re1 112.0(2) . . ?
C4 N1 C6 110.8(3) . . ?
C4 N1 C2 103.4(3) . . ?
C7 N2 Re1 117.2(2) . . ?
C11 N2 Re1 124.1(2) . . ?
C11 N2 C7 118.4(3) . . ?
C16 N3 C12 116.6(3) . . ?
N3 C12 C6 114.1(3) . . ?
N3 C12 C13 123.8(3) . . ?
C13 C12 C6 121.8(3) . . ?
C8 C9 H9 120.5 . . ?
C10 C9 H9 120.5 . . ?
C10 C9 C8 118.9(3) . . ?
N2 C7 C8 122.0(3) . . ?
N2 C7 C4 117.0(3) . . ?
C8 C7 C4 120.9(3) . . ?
C13 C14 H14 120.8 . . ?
C15 C14 H14 120.8 . . ?
C15 C14 C13 118.5(4) . . ?
N2 C11 H11 118.8 . . ?
N2 C11 C10 122.3(4) . . ?
C10 C11 H11 118.8 . . ?
O4 C17 Re1 176.1(3) . . ?
C9 C8 C7 119.1(4) . . ?
C9 C8 H8 120.5 . . ?
C7 C8 H8 120.5 . . ?
O6 C19 Re1 178.7(3) . . ?
C9 C10 C11 119.2(3) . . ?
C9 C10 H10 120.4 . . ?
C11 C10 H10 120.4 . . ?
O3 C5 H5A 110.5 . . ?
O3 C5 H5B 110.5 . . ?
O3 C5 C2 106.3(3) . . ?
H5A C5 H5B 108.7 . . ?
C2 C5 H5A 110.5 . . ?
C2 C5 H5B 110.5 . . ?
O3 C6 N1 103.7(3) . . ?
O3 C6 C12 111.8(3) . . ?
O3 C6 H6 108.2 . . ?
N1 C6 C12 116.4(3) . . ?
N1 C6 H6 108.2 . . ?
C12 C6 H6 108.2 . . ?
C12 C13 C14 118.3(3) . . ?
C12 C13 H13 120.8 . . ?
C14 C13 H13 120.8 . . ?
O1 C1 H1A 109.2 . . ?
O1 C1 H1B 109.2 . . ?
O1 C1 C2 112.1(3) . . ?
H1A C1 H1B 107.9 . . ?
C2 C1 H1A 109.2 . . ?
C2 C1 H1B 109.2 . . ?
C14 C15 H15 120.6 . . ?
C16 C15 C14 118.7(4) . . ?
C16 C15 H15 120.6 . . ?
N1 C2 C5 101.6(3) . . ?
N1 C2 C1 109.1(3) . . ?
N1 C2 C3 103.2(3) . . ?
C1 C2 C5 113.0(3) . . ?
C1 C2 C3 112.4(3) . . ?
C3 C2 C5 116.2(3) . . ?
O5 C18 Re1 174.9(3) . . ?
O2 C3 C2 106.3(3) . . ?
O2 C3 H3A 110.5 . . ?
O2 C3 H3B 110.5 . . ?
C2 C3 H3A 110.5 . . ?
C2 C3 H3B 110.5 . . ?
H3A C3 H3B 108.7 . . ?
O2 C4 N1 106.7(3) . . ?
O2 C4 C7 111.6(3) . . ?
O2 C4 H4 109.0 . . ?
N1 C4 C7 111.3(3) . . ?
N1 C4 H4 109.0 . . ?
C7 C4 H4 109.0 . . ?
N3 C16 C15 123.9(4) . . ?
N3 C16 H16 118.0 . . ?
C15 C16 H16 118.0 . . ?
C25 O9A C24A 108.8(15) . . ?
C21 C24A H24C 111.0 . . ?
C21 C24A H24D 111.0 . . ?
O9A C24A C21 103.9(14) . . ?
O9A C24A H24C 111.0 . . ?
O9A C24A H24D 111.0 . . ?
H24C C24A H24D 109.0 . . ?
C21 C22A H22C 110.3 . . ?
C21 C22A H22D 110.3 . . ?
H22C C22A H22D 108.6 . . ?
O8A C22A C21 107.1(16) . . ?
O8A C22A H22C 110.3 . . ?
O8A C22A H22D 110.3 . . ?
C23 O8A C22A 108.3(17) . . ?
C21 C20A H20C 109.9 . . ?
C21 C20A H20D 109.9 . . ?
H20C C20A H20D 108.3 . . ?
O7A C20A C21 109.1(15) . . ?
O7A C20A H20C 109.9 . . ?
O7A C20A H20D 109.9 . . ?
C20A O7A Re2 113.7(13) . . ?

loop_
_geom_bond_atom_site_label_1
_geom_bond_atom_site_label_2
_geom_bond_distance
_geom_bond_site_symmetry_2
_geom_bond_publ_flag
Re1 O1 2.110(2) . ?
Re1 N1 2.234(3) . ?
Re1 N2 2.197(3) . ?
Re1 C17 1.905(4) . ?
Re1 C19 1.920(4) . ?
Re1 C18 1.926(4) . ?
Re2 O7 2.083(4) . ?
Re2 N4 2.256(3) . ?
Re2 N5 2.176(3) . ?
Re2 C36 1.921(4) . ?
Re2 C37 1.925(4) . ?
Re2 C38 1.918(4) . ?
Re2 O7A 2.106(16) . ?
O7 C20 1.383(6) . ?
O8 C22 1.468(11) . ?
O8 C23 1.424(6) . ?
O9 C24 1.426(6) . ?
O9 C25 1.387(5) . ?
O10 C36 1.140(5) . ?
O11 C37 1.148(5) . ?
O12 C38 1.147(5) . ?
N4 C21 1.540(5) . ?
N4 C23 1.500(4) . ?
N4 C25 1.525(5) . ?
N5 C26 1.342(5) . ?
N5 C30 1.349(5) . ?
N6 C31 1.350(5) . ?
N6 C35 1.338(5) . ?
C20 H20A 0.9900 . ?
C20 H20B 0.9900 . ?
C20 C21 1.539(6) . ?
C21 C22 1.517(6) . ?
C21 C24 1.535(6) . ?
C21 C24A 1.505(16) . ?
C21 C22A 1.558(15) . ?
C21 C20A 1.524(15) . ?
C22 H22A 0.9900 . ?
C22 H22B 0.9900 . ?
C23 H23 1.0000 . ?
C23 H23A 1.0000 . ?
C23 C26 1.511(5) . ?
C23 O8A 1.412(17) . ?
C24 H24A 0.9900 . ?
C24 H24B 0.9900 . ?
C25 H25 1.0000 . ?
C25 H25A 1.0000 . ?
C25 C31 1.501(5) . ?
C25 O9A 1.409(17) . ?
C26 C27 1.387(5) . ?
C27 H27 0.9500 . ?
C27 C28 1.380(6) . ?
C28 H28 0.9500 . ?
C28 C29 1.391(6) . ?
C29 H29 0.9500 . ?
C29 C30 1.382(6) . ?
C30 H30 0.9500 . ?
C31 C32 1.380(5) . ?
C32 H32 0.9500 . ?
C32 C33 1.387(6) . ?
C33 H33 0.9500 . ?
C33 C34 1.387(6) . ?
C34 H34 0.9500 . ?
C34 C35 1.388(5) . ?
C35 H35 0.9500 . ?
O4 C17 1.153(5) . ?
O6 C19 1.148(5) . ?
O5 C18 1.153(5) . ?
O1 C1 1.383(4) . ?
O2 C3 1.449(4) . ?
O2 C4 1.430(4) . ?
O3 C5 1.437(4) . ?
O3 C6 1.401(4) . ?
N1 C6 1.508(4) . ?
N1 C2 1.516(4) . ?
N1 C4 1.482(4) . ?
N2 C7 1.351(5) . ?
N2 C11 1.347(5) . ?
N3 C12 1.345(5) . ?
N3 C16 1.335(5) . ?
C12 C6 1.508(5) . ?
C12 C13 1.384(5) . ?
C9 H9 0.9500 . ?
C9 C8 1.385(6) . ?
C9 C10 1.385(6) . ?
C7 C8 1.397(5) . ?
C7 C4 1.504(5) . ?
C14 H14 0.9500 . ?
C14 C13 1.390(5) . ?
C14 C15 1.387(6) . ?
C11 H11 0.9500 . ?
C11 C10 1.391(5) . ?
C8 H8 0.9500 . ?
C10 H10 0.9500 . ?
C5 H5A 0.9900 . ?
C5 H5B 0.9900 . ?
C5 C2 1.537(5) . ?
C6 H6 1.0000 . ?
C13 H13 0.9500 . ?
C1 H1A 0.9900 . ?
C1 H1B 0.9900 . ?
C1 C2 1.520(5) . ?
C15 H15 0.9500 . ?
C15 C16 1.380(6) . ?
C2 C3 1.535(5) . ?
C3 H3A 0.9900 . ?
C3 H3B 0.9900 . ?
C4 H4 1.0000 . ?
C16 H16 0.9500 . ?
O9A C24A 1.444(17) . ?
C24A H24C 0.9900 . ?
C24A H24D 0.9900 . ?
C22A H22C 0.9900 . ?
C22A H22D 0.9900 . ?
C22A O8A 1.45(2) . ?
C20A H20C 0.9900 . ?
C20A H20D 0.9900 . ?
C20A O7A 1.387(17) . ?

loop_
_geom_torsion_atom_site_label_1
_geom_torsion_atom_site_label_2
_geom_torsion_atom_site_label_3
_geom_torsion_atom_site_label_4
_geom_torsion
_geom_torsion_site_symmetry_1
_geom_torsion_site_symmetry_2
_geom_torsion_site_symmetry_3
_geom_torsion_site_symmetry_4
_geom_torsion_publ_flag
Re1 O1 C1 C2 39.1(3) . . . . ?
Re1 N1 C6 O3 73.1(3) . . . . ?
Re1 N1 C6 C12 -50.1(4) . . . . ?
Re1 N1 C2 C5 -89.1(3) . . . . ?
Re1 N1 C2 C1 30.5(3) . . . . ?
Re1 N1 C2 C3 150.2(2) . . . . ?
Re1 N1 C4 O2 -150.4(2) . . . . ?
Re1 N1 C4 C7 -28.3(3) . . . . ?
Re1 N2 C7 C8 173.3(3) . . . . ?
Re1 N2 C7 C4 -9.6(4) . . . . ?
Re1 N2 C11 C10 -174.5(3) . . . . ?
Re2 O7 C20 C21 -56.3(4) . . . . ?
Re2 N4 C21 C20 -4.4(4) . . . . ?
Re2 N4 C21 C22 116.9(3) . . . . ?
Re2 N4 C21 C24 -122.1(3) . . . . ?
Re2 N4 C21 C24A -96.6(12) . . . . ?
Re2 N4 C21 C22A 146.3(10) . . . . ?
Re2 N4 C21 C20A 31.5(9) . . . . ?
Re2 N4 C23 O8 -142.3(7) . . . . ?
Re2 N4 C23 C26 -19.3(3) . . . . ?
Re2 N4 C23 O8A -135(4) . . . . ?
Re2 N4 C25 O9 84.7(3) . . . . ?
Re2 N4 C25 C31 -41.8(4) . . . . ?
Re2 N4 C25 O9A 71.9(11) . . . . ?
Re2 N5 C26 C23 -1.0(4) . . . . ?
Re2 N5 C26 C27 -177.0(3) . . . . ?
Re2 N5 C30 C29 177.9(3) . . . . ?
O7 C20 C21 N4 38.2(5) . . . . ?
O7 C20 C21 C22 -76.5(5) . . . . ?
O7 C20 C21 C24 150.6(4) . . . . ?
O8 C23 C26 N5 133.0(5) . . . . ?
O8 C23 C26 C27 -50.8(6) . . . . ?
O9 C25 C31 N6 160.9(4) . . . . ?
O9 C25 C31 C32 -15.8(6) . . . . ?
N4 C21 C22 O8 26.5(6) . . . . ?
N4 C21 C24 O9 20.9(5) . . . . ?
N4 C21 C24A O9A -6(2) . . . . ?
N4 C21 C22A O8A -29(4) . . . . ?
N4 C21 C20A O7A -53.1(17) . . . . ?
N4 C23 C26 N5 14.2(5) . . . . ?
N4 C23 C26 C27 -169.7(3) . . . . ?
N4 C23 O8A C22A -1(6) . . . . ?
N4 C25 C31 N6 -77.2(4) . . . . ?
N4 C25 C31 C32 106.2(4) . . . . ?
N4 C25 O9A C24A 49(2) . . . . ?
N5 C26 C27 C28 -1.7(6) . . . . ?
N6 C31 C32 C33 -0.2(6) . . . . ?
C20 C21 C22 O8 144.8(6) . . . . ?
C20 C21 C24 O9 -95.7(4) . . . . ?
C21 N4 C23 O8 -25.2(8) . . . . ?
C21 N4 C23 C26 97.9(3) . . . . ?
C21 N4 C23 O8A -18(4) . . . . ?
C21 N4 C25 O9 -36.3(4) . . . . ?
C21 N4 C25 C31 -162.8(3) . . . . ?
C21 N4 C25 O9A -49.1(11) . . . . ?
C21 C22A O8A C23 20(6) . . . . ?
C21 C20A O7A Re2 50(2) . . . . ?
C22 O8 C23 N4 42.7(9) . . . . ?
C22 O8 C23 C26 -80.9(7) . . . . ?
C22 C21 C24 O9 132.7(4) . . . . ?
C23 O8 C22 C21 -43.4(9) . . . . ?
C23 N4 C21 C20 -122.7(3) . . . . ?
C23 N4 C21 C22 -1.4(4) . . . . ?
C23 N4 C21 C24 119.6(3) . . . . ?
C23 N4 C21 C24A 145.1(12) . . . . ?
C23 N4 C21 C22A 28.0(10) . . . . ?
C23 N4 C21 C20A -86.7(9) . . . . ?
C23 N4 C25 O9 -145.7(3) . . . . ?
C23 N4 C25 C31 87.7(4) . . . . ?
C23 N4 C25 O9A -158.6(10) . . . . ?
C23 C26 C27 C28 -177.7(3) . . . . ?
C24 O9 C25 N4 50.7(4) . . . . ?
C24 O9 C25 C31 178.4(4) . . . . ?
C24 C21 C22 O8 -85.0(6) . . . . ?
C25 O9 C24 C21 -44.4(5) . . . . ?
C25 N4 C21 C20 125.9(3) . . . . ?
C25 N4 C21 C22 -112.8(3) . . . . ?
C25 N4 C21 C24 8.2(4) . . . . ?
C25 N4 C21 C24A 33.7(12) . . . . ?
C25 N4 C21 C22A -83.4(10) . . . . ?
C25 N4 C21 C20A 161.9(9) . . . . ?
C25 N4 C23 O8 81.5(7) . . . . ?
C25 N4 C23 C26 -155.4(3) . . . . ?
C25 N4 C23 O8A 88(4) . . . . ?
C25 C31 C32 C33 176.1(4) . . . . ?
C25 O9A C24A C21 -28(3) . . . . ?
C26 N5 C30 C29 -2.4(6) . . . . ?
C26 C23 O8A C22A -123(5) . . . . ?
C26 C27 C28 C29 -0.9(6) . . . . ?
C27 C28 C29 C30 1.8(6) . . . . ?
C28 C29 C30 N5 -0.1(6) . . . . ?
C30 N5 C26 C23 179.3(3) . . . . ?
C30 N5 C26 C27 3.3(5) . . . . ?
C31 N6 C35 C34 1.5(6) . . . . ?
C31 C25 O9A C24A 168.5(17) . . . . ?
C31 C32 C33 C34 1.0(6) . . . . ?
C32 C33 C34 C35 -0.7(6) . . . . ?
C33 C34 C35 N6 -0.7(6) . . . . ?
C35 N6 C31 C25 -177.7(3) . . . . ?
C35 N6 C31 C32 -1.1(6) . . . . ?
O1 C1 C2 N1 -46.1(4) . . . . ?
O1 C1 C2 C5 66.1(4) . . . . ?
O1 C1 C2 C3 -160.0(3) . . . . ?
O3 C5 C2 N1 -17.9(4) . . . . ?
O3 C5 C2 C1 -134.5(3) . . . . ?
O3 C5 C2 C3 93.3(4) . . . . ?
N1 C2 C3 O2 -18.4(4) . . . . ?
N2 C7 C8 C9 1.7(6) . . . . ?
N2 C7 C4 O2 144.6(3) . . . . ?
N2 C7 C4 N1 25.4(4) . . . . ?
N2 C11 C10 C9 1.6(6) . . . . ?
N3 C12 C6 O3 -176.8(3) . . . . ?
N3 C12 C6 N1 -57.9(4) . . . . ?
N3 C12 C13 C14 -1.9(6) . . . . ?
C12 N3 C16 C15 3.5(6) . . . . ?
C7 N2 C11 C10 -0.7(5) . . . . ?
C14 C15 C16 N3 -3.1(6) . . . . ?
C11 N2 C7 C8 -0.9(5) . . . . ?
C11 N2 C7 C4 176.2(3) . . . . ?
C8 C9 C10 C11 -0.8(6) . . . . ?
C8 C7 C4 O2 -38.2(5) . . . . ?
C8 C7 C4 N1 -157.4(3) . . . . ?
C10 C9 C8 C7 -0.7(6) . . . . ?
C5 O3 C6 N1 35.5(4) . . . . ?
C5 O3 C6 C12 161.6(3) . . . . ?
C5 C2 C3 O2 -128.6(3) . . . . ?
C6 O3 C5 C2 -10.7(4) . . . . ?
C6 N1 C2 C5 37.2(3) . . . . ?
C6 N1 C2 C1 156.8(3) . . . . ?
C6 N1 C2 C3 -83.5(3) . . . . ?
C6 N1 C4 O2 73.2(3) . . . . ?
C6 N1 C4 C7 -164.8(3) . . . . ?
C6 C12 C13 C14 171.6(3) . . . . ?
C13 C12 C6 O3 9.1(5) . . . . ?
C13 C12 C6 N1 128.0(4) . . . . ?
C13 C14 C15 C16 0.1(6) . . . . ?
C1 C2 C3 O2 99.0(3) . . . . ?
C15 C14 C13 C12 2.2(6) . . . . ?
C2 N1 C6 O3 -45.6(3) . . . . ?
C2 N1 C6 C12 -168.8(3) . . . . ?
C2 N1 C4 O2 -33.2(3) . . . . ?
C2 N1 C4 C7 88.8(3) . . . . ?
C3 O2 C4 N1 22.1(4) . . . . ?
C3 O2 C4 C7 -99.7(3) . . . . ?
C4 O2 C3 C2 -1.8(4) . . . . ?
C4 N1 C6 O3 -154.2(3) . . . . ?
C4 N1 C6 C12 82.6(4) . . . . ?
C4 N1 C2 C5 151.6(3) . . . . ?
C4 N1 C2 C1 -88.8(3) . . . . ?
C4 N1 C2 C3 30.9(3) . . . . ?
C4 C7 C8 C9 -175.4(3) . . . . ?
C16 N3 C12 C6 -174.8(3) . . . . ?
C16 N3 C12 C13 -0.9(6) . . . . ?
O9A C25 C31 N6 175.8(13) . . . . ?
O9A C25 C31 C32 -0.9(13) . . . . ?
C24A C21 C22A O8A -138(4) . . . . ?
C24A C21 C20A O7A 63(2) . . . . ?
C22A C21 C24A O9A 102(2) . . . . ?
C22A C21 C20A O7A -161.2(15) . . . . ?
O8A C23 C26 N5 133.7(18) . . . . ?
O8A C23 C26 C27 -50.1(18) . . . . ?
C20A C21 C24A O9A -124.1(18) . . . . ?
C20A C21 C22A O8A 83(4) . . . . ?
